data_7017173
loop_
_publ_author_name
'Little, Marc A.'
'Ronson, Tanya K.'
'Hardie, Michaele J.'

_publ_section_title
;
 New coordination polymers with extended arm cyclotriguaiacyclene ligands:
 1D chains, and interpenetrating or polycatenating 2D
 (4(2).6(2))(4.6(2))(2) networks.
;
_journal_issue 45
_journal_name_full 'Dalton transactions (Cambridge, England : 2003)'
_journal_page_first 12217
_journal_page_last 12227
_journal_paper_doi 10.1039/c1dt10662g
_journal_volume 40
_journal_year 2011
_chemical_formula_sum 'C170 H188 Cd2 N20 O44'
_chemical_formula_weight 3440.20
_chemical_name_common
;
(N-methylpyrrolidone)tetranitroso bis((+-)-2,7,12-trimethoxy-
3,8,13-tris(4-(4-pyridyl)benzoyl)-10,15-dihydro-5H-
tribenzo(a,d,g)cyclononane)dicadmium(ii) N-methylpyrrolidone clathrate
;
_chemical_name_systematic
;
(N-methylpyrrolidone)tetranitroso
bis[(+-)-2,7,12-trimethoxy-3,8,13-tris[4-
(4-pyridyl)benzoyl]-10,15-dihydro-5H-
tribenzo[a,d,g]cyclononane]dicadmium(II)
N-methylpyrrolidone clathrate
;
_space_group_IT_number 2
_symmetry_cell_setting triclinic
_symmetry_space_group_name_Hall '-P 1'
_symmetry_space_group_name_H-M 'P -1'
_atom_sites_solution_hydrogens geom
_atom_sites_solution_primary direct
_atom_sites_solution_secondary difmap
_audit_creation_method SHELXL-97
_cell_angle_alpha 79.579(7)
_cell_angle_beta 73.913(7)
_cell_angle_gamma 72.387(6)
_cell_formula_units_Z 2
_cell_length_a 20.523(2)
_cell_length_b 22.227(2)
_cell_length_c 22.922(3)
_cell_measurement_temperature 150(2)
_cell_volume 9521.9(18)
_computing_cell_refinement 'Bruker SMART'
_computing_data_collection 'Bruker SMART'
_computing_data_reduction 'Bruker SAINT'
_computing_molecular_graphics 'Bruker SHELXTL'
_computing_publication_material 'Bruker SHELXTL'
_computing_structure_refinement 'SHELXL-97 (Sheldrick, 1997)'
_computing_structure_solution 'SHELXS-97 (Sheldrick, 1990)'
_diffrn_ambient_temperature 150(2)
_diffrn_measured_fraction_theta_full 0.994
_diffrn_measured_fraction_theta_max 0.994
_diffrn_measurement_device_type 'BRUKER X8 CCD area detector'
_diffrn_measurement_method 'phi and omega scans'
_diffrn_radiation_monochromator graphite
_diffrn_radiation_source 'fine-focus sealed tube'
_diffrn_radiation_type MoK\a
_diffrn_radiation_wavelength 0.71073
_diffrn_reflns_av_R_equivalents 0.0727
_diffrn_reflns_av_sigmaI/netI 0.1383
_diffrn_reflns_limit_h_max 24
_diffrn_reflns_limit_h_min -24
_diffrn_reflns_limit_k_max 26
_diffrn_reflns_limit_k_min -25
_diffrn_reflns_limit_l_max 27
_diffrn_reflns_limit_l_min -27
_diffrn_reflns_number 114080
_diffrn_reflns_theta_full 25.00
_diffrn_reflns_theta_max 25.00
_diffrn_reflns_theta_min 1.24
_exptl_absorpt_coefficient_mu 0.299
_exptl_absorpt_correction_T_max 0.9701
_exptl_absorpt_correction_T_min 0.9044
_exptl_absorpt_correction_type multi-scan
_exptl_absorpt_process_details SADABS
_exptl_crystal_colour colourless
_exptl_crystal_density_diffrn 1.200
_exptl_crystal_density_method 'not measured'
_exptl_crystal_description block
_exptl_crystal_F_000 3592
_exptl_crystal_size_max 0.37
_exptl_crystal_size_mid 0.25
_exptl_crystal_size_min 0.11
_platon_squeeze_details
;
TGA is consistent with 4 additional water molecules
and eight N-methylpyrrolidone molecules than were
refined in this crystal strcuture. This is also
consistent with void spaces calculated by SQUEEZE.
Additional solvent has been included in the formula
;
_refine_diff_density_max 4.800
_refine_diff_density_min -1.024
_refine_diff_density_rms 0.121
_refine_ls_extinction_method none
_refine_ls_goodness_of_fit_ref 0.936
_refine_ls_hydrogen_treatment constr
_refine_ls_matrix_type full
_refine_ls_number_parameters 1478
_refine_ls_number_reflns 33333
_refine_ls_number_restraints 0
_refine_ls_restrained_S_all 0.936
_refine_ls_R_factor_all 0.1737
_refine_ls_R_factor_gt 0.1066
_refine_ls_shift/su_max 0.001
_refine_ls_shift/su_mean 0.000
_refine_ls_structure_factor_coef Fsqd
_refine_ls_weighting_details 'calc w=1/[\s^2^(Fo^2^)+(0.1802P)^2^+0.0000P] where P=(Fo^2^+2Fc^2^)/3'
_refine_ls_weighting_scheme calc
_refine_ls_wR_factor_gt 0.2740
_refine_ls_wR_factor_ref 0.3023
_reflns_number_gt 14780
_reflns_number_total 33333
_reflns_threshold_expression >2sigma(I)
_cod_data_source_file c1dt10662g.txt
_cod_data_source_block complex4_new
_cod_depositor_comments
;
The following automatic conversions were performed:

'_symmetry_cell_setting' value 'Triclinic' changed to 'triclinic'
according to /home/saulius/struct/CIF-dictionaries/cif_core.dic
dictionary named 'cif_core.dic' version 2.4.1 from 2010-06-29.

Automatic conversion script
Id: cif_fix_values 1715 2011-07-08 13:25:40Z adriana 
;
_cod_original_sg_symbol_H-M P-1
_cod_database_code 7017173

loop_
_symmetry_equiv_pos_as_xyz
'x, y, z'
'-x, -y, -z'

loop_
_atom_site_label
_atom_site_type_symbol
_atom_site_fract_x
_atom_site_fract_y
_atom_site_fract_z
_atom_site_U_iso_or_equiv
_atom_site_adp_type
_atom_site_occupancy
_atom_site_symmetry_multiplicity
_atom_site_calc_flag
_atom_site_refinement_flags
_atom_site_disorder_assembly
_atom_site_disorder_group
Cd1 Cd 0.30431(4) 0.21717(3) 0.73210(3) 0.0874(3) Uani 1 1 d . . .
Cd2 Cd -0.25174(2) 1.24663(2) 1.23252(2) 0.05076(19) Uani 1 1 d . . .
O1 O 0.3881(2) 0.6476(2) 0.9857(2) 0.0600(13) Uani 1 1 d . . .
O2 O 0.4821(2) 0.60579(19) 0.8828(2) 0.0486(11) Uani 1 1 d . . .
O3 O 0.5432(2) 0.52522(18) 0.9397(2) 0.0465(11) Uani 1 1 d . . .
O4 O 0.6736(2) 0.8125(2) 0.67663(18) 0.0481(11) Uani 1 1 d . . .
O5 O 0.6528(2) 0.93248(19) 0.70317(18) 0.0432(10) Uani 1 1 d . . .
O6 O 0.7720(2) 0.9088(2) 0.69061(19) 0.0453(11) Uani 1 1 d . . .
O7 O 0.3899(2) 1.03592(19) 0.9674(2) 0.0506(11) Uani 1 1 d . . .
O8 O 0.3233(2) 0.9550(2) 1.0460(2) 0.0451(11) Uani 1 1 d . . .
O9 O 0.3540(2) 0.97576(19) 1.1272(2) 0.0433(10) Uani 1 1 d . . .
O10 O 0.1193(2) -0.1464(2) 0.4979(2) 0.0585(13) Uani 1 1 d . . .
O11 O 0.0287(2) -0.1069(2) 0.6024(2) 0.0495(11) Uani 1 1 d . . .
O12 O -0.0442(3) -0.0184(2) 0.5624(3) 0.0717(16) Uani 1 1 d . . .
O13 O -0.1779(2) -0.2909(2) 0.80666(19) 0.0479(11) Uani 1 1 d . . .
O14 O -0.1529(2) -0.41249(19) 0.78458(19) 0.0437(10) Uani 1 1 d . . .
O15 O -0.2712(2) -0.39102(19) 0.79378(19) 0.0421(10) Uani 1 1 d . . .
O16 O 0.1133(3) -0.5283(2) 0.5301(2) 0.0627(13) Uani 1 1 d . . .
O17 O 0.1798(2) -0.4525(2) 0.4456(2) 0.0581(13) Uani 1 1 d . . .
O18 O 0.1450(2) -0.4831(2) 0.3718(2) 0.0545(12) Uani 1 1 d . . .
O21 O 0.1978(2) 0.2860(2) 0.7707(2) 0.0517(12) Uiso 1 1 d . A 2
O23 O 0.2470(3) 0.1847(3) 0.8378(3) 0.0830(16) Uiso 1 1 d . A .
O24 O 0.3380(4) 0.1149(3) 0.7980(3) 0.113(2) Uiso 1 1 d . A .
O25 O 0.2652(4) 0.0875(4) 0.8856(4) 0.133(3) Uiso 1 1 d . A .
O26 O -0.2177(3) 1.3111(3) 1.2857(3) 0.0726(15) Uiso 1 1 d . . .
O27 O -0.2159(9) 1.4093(8) 1.2879(8) 0.281(7) Uiso 1 1 d . . .
O28 O -0.1555(7) 1.3604(6) 1.2076(6) 0.211(5) Uiso 1 1 d . . .
O29 O -0.2871(3) 1.1739(2) 1.1951(2) 0.0623(13) Uani 1 1 d . . .
O30 O -0.1657(7) -0.3605(7) 0.9574(6) 0.242(6) Uiso 1 1 d . . .
O31 O 0.4112(8) 0.1466(7) 0.6891(7) 0.235(6) Uiso 1 1 d . A .
O32 O 0.4917(7) 0.1507(6) 0.5989(6) 0.211(5) Uiso 1 1 d . A .
O33 O 0.4002(7) 0.2259(7) 0.6305(7) 0.226(5) Uiso 1 1 d . A .
N1 N 0.3523(4) 0.2802(3) 0.7702(3) 0.077(2) Uani 1 1 d . A .
N2 N 0.7353(3) 1.1791(3) 0.3267(3) 0.0522(15) Uani 1 1 d . . .
N3 N -0.1312(3) 1.1869(3) 1.2059(3) 0.074(2) Uani 1 1 d . . .
N4 N 0.2368(5) 0.1642(3) 0.7017(4) 0.106(3) Uani 1 1 d . A .
N5 N -0.2430(3) -0.6862(3) 1.1383(3) 0.0595(16) Uani 1 1 d . . .
N6 N 0.6277(3) -0.6979(3) 0.2679(3) 0.0685(18) Uani 1 1 d . . .
N8 N 0.2813(5) 0.1296(5) 0.8404(5) 0.115(3) Uiso 1 1 d . . .
N9 N -0.2075(8) 1.3539(7) 1.2615(7) 0.177(5) Uiso 1 1 d . . .
N10 N -0.2705(4) 1.0926(3) 1.1341(4) 0.091(2) Uani 1 1 d . . .
N11 N -0.2217(7) -0.2622(6) 0.9996(6) 0.159(4) Uiso 1 1 d . . .
N12 N 0.4304(10) 0.1716(9) 0.6409(9) 0.200(6) Uiso 1 1 d . . .
C1 C 0.5275(3) 0.7287(2) 0.9791(3) 0.0307(13) Uani 1 1 d . . .
C2 C 0.4634(3) 0.7104(3) 0.9997(3) 0.0376(14) Uani 1 1 d . . .
H2 H 0.4305 0.7261 1.0354 0.045 Uiso 1 1 calc R . .
C3 C 0.4479(3) 0.6705(3) 0.9690(3) 0.0420(16) Uani 1 1 d . . .
C4 C 0.4963(4) 0.6496(3) 0.9136(3) 0.0496(18) Uani 1 1 d . . .
C5 C 0.5593(3) 0.6690(3) 0.8916(3) 0.0393(15) Uani 1 1 d . . .
H5 H 0.5910 0.6548 0.8548 0.047 Uiso 1 1 calc R . .
C6 C 0.5758(3) 0.7090(2) 0.9235(3) 0.0352(14) Uani 1 1 d . . .
C7 C 0.6451(3) 0.7279(3) 0.8980(3) 0.0345(14) Uani 1 1 d . . .
H7A H 0.6591 0.7380 0.9323 0.041 Uiso 1 1 calc R . .
H7B H 0.6819 0.6907 0.8811 0.041 Uiso 1 1 calc R . .
C8 C 0.6435(3) 0.7839(3) 0.8490(3) 0.0370(14) Uani 1 1 d . . .
C9 C 0.6548(3) 0.7723(3) 0.7869(3) 0.0425(15) Uani 1 1 d . . .
H9 H 0.6601 0.7307 0.7781 0.051 Uiso 1 1 calc R . .
C10 C 0.6582(3) 0.8213(3) 0.7387(3) 0.0402(15) Uani 1 1 d . . .
C11 C 0.6496(3) 0.8827(3) 0.7510(3) 0.0407(15) Uani 1 1 d . . .
C12 C 0.6362(3) 0.8965(3) 0.8118(3) 0.0399(15) Uani 1 1 d . . .
H12 H 0.6299 0.9387 0.8196 0.048 Uiso 1 1 calc R . .
C13 C 0.6320(3) 0.8473(3) 0.8620(3) 0.0379(14) Uani 1 1 d . . .
C14 C 0.6193(3) 0.8657(3) 0.9277(3) 0.0399(15) Uani 1 1 d . . .
H14A H 0.6435 0.8291 0.9527 0.048 Uiso 1 1 calc R . .
H14B H 0.6400 0.9012 0.9253 0.048 Uiso 1 1 calc R . .
C15 C 0.5398(3) 0.8856(3) 0.9595(3) 0.0328(13) Uani 1 1 d . . .
C16 C 0.5017(3) 0.9507(3) 0.9466(3) 0.0357(14) Uani 1 1 d . . .
H16 H 0.5250 0.9788 0.9183 0.043 Uiso 1 1 calc R . .
C17 C 0.4297(3) 0.9727(3) 0.9758(3) 0.0395(15) Uani 1 1 d . . .
C18 C 0.3970(3) 0.9316(3) 1.0168(3) 0.0403(15) Uani 1 1 d . . .
C19 C 0.4324(3) 0.8683(3) 1.0296(3) 0.0388(15) Uani 1 1 d . . .
H19 H 0.4079 0.8409 1.0576 0.047 Uiso 1 1 calc R . .
C20 C 0.5036(3) 0.8446(3) 1.0018(3) 0.0323(13) Uani 1 1 d . . .
C21 C 0.5398(3) 0.7726(3) 1.0185(3) 0.0380(15) Uani 1 1 d . . .
H21A H 0.5910 0.7666 1.0121 0.046 Uiso 1 1 calc R . .
H21B H 0.5208 0.7603 1.0622 0.046 Uiso 1 1 calc R . .
C22 C 0.3405(4) 0.6657(4) 1.0435(4) 0.078(2) Uani 1 1 d . . .
H22A H 0.3653 0.6493 1.0764 0.116 Uiso 1 1 calc R . .
H22B H 0.3002 0.6480 1.0515 0.116 Uiso 1 1 calc R . .
H22C H 0.3239 0.7121 1.0416 0.116 Uiso 1 1 calc R . .
C23 C 0.5062(3) 0.5429(3) 0.9037(3) 0.0395(15) Uani 1 1 d . . .
C24 C 0.4769(3) 0.5006(3) 0.8782(3) 0.0407(15) Uani 1 1 d . . .
C25 C 0.4573(4) 0.5152(3) 0.8244(3) 0.064(2) Uani 1 1 d . . .
H25 H 0.4595 0.5550 0.8016 0.077 Uiso 1 1 calc R . .
C26 C 0.4334(4) 0.4722(4) 0.8012(4) 0.073(2) Uani 1 1 d . . .
H26 H 0.4222 0.4828 0.7624 0.088 Uiso 1 1 calc R . .
C27 C 0.4265(4) 0.4149(3) 0.8352(3) 0.060(2) Uani 1 1 d . . .
C28 C 0.4470(4) 0.3996(3) 0.8919(3) 0.062(2) Uani 1 1 d . . .
H28 H 0.4439 0.3605 0.9158 0.075 Uiso 1 1 calc R . .
C29 C 0.4711(4) 0.4415(3) 0.9119(3) 0.0527(19) Uani 1 1 d . . .
H29 H 0.4845 0.4306 0.9497 0.063 Uiso 1 1 calc R . .
C30 C 0.4005(4) 0.3666(4) 0.8129(4) 0.069(2) Uani 1 1 d . . .
C31 C 0.4157(5) 0.3605(4) 0.7495(4) 0.076(2) Uani 1 1 d . A .
H31 H 0.4441 0.3840 0.7202 0.092 Uiso 1 1 calc R . .
C32 C 0.3873(6) 0.3185(5) 0.7315(5) 0.108(4) Uani 1 1 d . . .
H32 H 0.3936 0.3174 0.6890 0.130 Uiso 1 1 calc R A .
C33 C 0.3407(4) 0.2858(4) 0.8295(4) 0.067(2) Uani 1 1 d . . .
H33 H 0.3145 0.2599 0.8579 0.081 Uiso 1 1 calc R A .
C34 C 0.3644(4) 0.3271(3) 0.8522(4) 0.060(2) Uani 1 1 d . A .
H34 H 0.3555 0.3278 0.8951 0.072 Uiso 1 1 calc R . .
C35 C 0.6781(4) 0.7499(4) 0.6630(3) 0.063(2) Uani 1 1 d . . .
H35A H 0.7114 0.7178 0.6836 0.095 Uiso 1 1 calc R . .
H35B H 0.6943 0.7478 0.6188 0.095 Uiso 1 1 calc R . .
H35C H 0.6316 0.7418 0.6774 0.095 Uiso 1 1 calc R . .
C36 C 0.7188(3) 0.9370(3) 0.6717(3) 0.0387(15) Uani 1 1 d . . .
C37 C 0.7187(3) 0.9805(3) 0.6134(3) 0.0452(16) Uani 1 1 d . . .
C38 C 0.6569(3) 1.0114(3) 0.5931(3) 0.0514(18) Uani 1 1 d . . .
H38 H 0.6129 1.0061 0.6176 0.062 Uiso 1 1 calc R . .
C39 C 0.6592(4) 1.0498(4) 0.5373(4) 0.065(2) Uani 1 1 d . . .
H39 H 0.6170 1.0695 0.5239 0.078 Uiso 1 1 calc R . .
C40 C 0.7242(3) 1.0593(3) 0.5007(3) 0.0510(18) Uani 1 1 d . . .
C41 C 0.7864(3) 1.0277(3) 0.5214(3) 0.0541(18) Uani 1 1 d . . .
H41 H 0.8307 1.0325 0.4972 0.065 Uiso 1 1 calc R . .
C42 C 0.7829(3) 0.9893(3) 0.5777(3) 0.0429(16) Uani 1 1 d . . .
H42 H 0.8247 0.9692 0.5915 0.052 Uiso 1 1 calc R . .
C43 C 0.7273(4) 1.1004(3) 0.4400(3) 0.059(2) Uani 1 1 d . . .
C44 C 0.6831(4) 1.1058(4) 0.4003(4) 0.068(2) Uani 1 1 d . . .
H44 H 0.6487 1.0826 0.4115 0.082 Uiso 1 1 calc R . .
C45 C 0.6896(4) 1.1453(4) 0.3439(3) 0.060(2) Uani 1 1 d . . .
H45 H 0.6598 1.1472 0.3180 0.072 Uiso 1 1 calc R . .
C46 C 0.7784(4) 1.1739(3) 0.3619(3) 0.058(2) Uani 1 1 d . . .
H46 H 0.8123 1.1976 0.3485 0.069 Uiso 1 1 calc R . .
C47 C 0.7775(4) 1.1354(4) 0.4182(3) 0.063(2) Uani 1 1 d . . .
H47 H 0.8104 1.1332 0.4412 0.076 Uiso 1 1 calc R . .
C48 C 0.4195(4) 1.0769(3) 0.9194(3) 0.0585(19) Uani 1 1 d . . .
H48A H 0.4620 1.0818 0.9272 0.088 Uiso 1 1 calc R . .
H48B H 0.3852 1.1185 0.9170 0.088 Uiso 1 1 calc R . .
H48C H 0.4315 1.0587 0.8806 0.088 Uiso 1 1 calc R . .
C49 C 0.3087(3) 0.9796(3) 1.1016(3) 0.0367(15) Uani 1 1 d . . .
C50 C 0.2317(3) 1.0118(3) 1.1216(3) 0.0396(15) Uani 1 1 d . . .
C51 C 0.1827(4) 1.0118(4) 1.0867(3) 0.0592(19) Uani 1 1 d . . .
H51 H 0.1986 0.9910 1.0505 0.071 Uiso 1 1 calc R . .
C52 C 0.1118(4) 1.0427(4) 1.1069(3) 0.063(2) Uani 1 1 d . . .
H52 H 0.0790 1.0406 1.0856 0.075 Uiso 1 1 calc R . .
C53 C 0.0875(3) 1.0774(3) 1.1589(3) 0.0474(17) Uani 1 1 d . . .
C54 C 0.1345(3) 1.0758(3) 1.1940(3) 0.0478(17) Uani 1 1 d . . .
H54 H 0.1185 1.0965 1.2301 0.057 Uiso 1 1 calc R . .
C55 C 0.2076(3) 1.0419(3) 1.1741(3) 0.0440(16) Uani 1 1 d . . .
H55 H 0.2397 1.0404 1.1976 0.053 Uiso 1 1 calc R . .
C56 C 0.0106(3) 1.1135(3) 1.1762(3) 0.0468(17) Uani 1 1 d . . .
C57 C -0.0437(4) 1.0941(4) 1.1674(4) 0.065(2) Uani 1 1 d . . .
H57 H -0.0330 1.0548 1.1512 0.078 Uiso 1 1 calc R . .
C58 C -0.1146(4) 1.1306(3) 1.1818(3) 0.0551(18) Uani 1 1 d . . .
H58 H -0.1505 1.1161 1.1747 0.066 Uiso 1 1 calc R . .
C59 C -0.0811(3) 1.2062(3) 1.2147(4) 0.067(2) Uani 1 1 d . . .
H59 H -0.0932 1.2458 1.2306 0.080 Uiso 1 1 calc R . .
C60 C -0.0072(4) 1.1701(3) 1.2015(4) 0.063(2) Uani 1 1 d . . .
H60 H 0.0277 1.1850 1.2100 0.076 Uiso 1 1 calc R . .
C61 C -0.0721(3) -0.2006(2) 0.5581(3) 0.0321(14) Uani 1 1 d . . .
C62 C -0.0557(3) -0.1609(3) 0.5900(3) 0.0414(15) Uani 1 1 d . . .
H62 H -0.0882 -0.1444 0.6256 0.050 Uiso 1 1 calc R . .
C63 C 0.0096(4) -0.1457(3) 0.5688(3) 0.0460(17) Uani 1 1 d . . .
C64 C 0.0586(3) -0.1683(3) 0.5159(3) 0.0424(16) Uani 1 1 d . . .
C65 C 0.0415(3) -0.2063(3) 0.4851(3) 0.0396(15) Uani 1 1 d . . .
H65 H 0.0741 -0.2223 0.4494 0.048 Uiso 1 1 calc R . .
C66 C -0.0236(3) -0.2225(3) 0.5048(3) 0.0357(14) Uani 1 1 d . . .
C67 C -0.0346(3) -0.2684(3) 0.4646(3) 0.0409(15) Uani 1 1 d . . .
H67A H -0.0856 -0.2622 0.4691 0.049 Uiso 1 1 calc R . .
H67B H -0.0132 -0.2580 0.4210 0.049 Uiso 1 1 calc R . .
C68 C 0.0000(3) -0.3390(3) 0.4852(3) 0.0375(15) Uani 1 1 d . . .
C69 C 0.0708(3) -0.3636(3) 0.4571(3) 0.0447(16) Uani 1 1 d . . .
H69 H 0.0952 -0.3378 0.4266 0.054 Uiso 1 1 calc R . .
C70 C 0.1058(3) -0.4268(3) 0.4740(3) 0.0499(17) Uani 1 1 d . . .
C71 C 0.0720(4) -0.4652(3) 0.5175(3) 0.0462(16) Uani 1 1 d . . .
C72 C 0.0004(3) -0.4408(3) 0.5449(3) 0.0422(15) Uani 1 1 d . . .
H72 H -0.0234 -0.4676 0.5747 0.051 Uiso 1 1 calc R . .
C73 C -0.0373(3) -0.3777(3) 0.5297(3) 0.0346(14) Uani 1 1 d . . .
C74 C -0.1159(3) -0.3571(3) 0.5595(3) 0.0482(17) Uani 1 1 d . . .
H74A H -0.1364 -0.3931 0.5636 0.058 Uiso 1 1 calc R . .
H74B H -0.1394 -0.3220 0.5328 0.058 Uiso 1 1 calc R . .
C75 C -0.1308(3) -0.3347(3) 0.6240(3) 0.0396(15) Uani 1 1 d . . .
C76 C -0.1339(3) -0.3819(3) 0.6762(3) 0.0408(15) Uani 1 1 d . . .
H76 H -0.1254 -0.4251 0.6703 0.049 Uiso 1 1 calc R . .
C77 C -0.1490(3) -0.3652(3) 0.7343(3) 0.0442(16) Uani 1 1 d . . .
C78 C -0.1607(3) -0.3020(3) 0.7457(3) 0.0411(15) Uani 1 1 d . . .
C79 C -0.1576(3) -0.2547(3) 0.6954(3) 0.0402(15) Uani 1 1 d . . .
H79 H -0.1651 -0.2119 0.7020 0.048 Uiso 1 1 calc R . .
C80 C -0.1431(3) -0.2708(3) 0.6346(3) 0.0362(14) Uani 1 1 d . . .
C81 C -0.1450(3) -0.2163(3) 0.5833(3) 0.0402(15) Uani 1 1 d . . .
H81A H -0.1810 -0.1780 0.5988 0.048 Uiso 1 1 calc R . .
H81B H -0.1589 -0.2277 0.5496 0.048 Uiso 1 1 calc R . .
C82 C 0.1643(5) -0.1609(5) 0.4401(4) 0.095(3) Uani 1 1 d . . .
H82A H 0.1798 -0.2071 0.4391 0.143 Uiso 1 1 calc R . .
H82B H 0.2054 -0.1445 0.4332 0.143 Uiso 1 1 calc R . .
H82C H 0.1388 -0.1413 0.4082 0.143 Uiso 1 1 calc R . .
C83 C 0.0004(4) -0.0425(3) 0.5917(3) 0.0479(17) Uani 1 1 d . . .
C84 C 0.0373(4) -0.0069(3) 0.6172(3) 0.0488(17) Uani 1 1 d . . .
C85 C 0.0731(4) -0.0346(3) 0.6635(3) 0.059(2) Uani 1 1 d . . .
H85 H 0.0717 -0.0760 0.6825 0.071 Uiso 1 1 calc R . .
C86 C 0.1116(5) -0.0006(4) 0.6821(3) 0.074(2) Uani 1 1 d . . .
H86 H 0.1368 -0.0198 0.7127 0.088 Uiso 1 1 calc R . .
C87 C 0.1119(5) 0.0617(3) 0.6546(4) 0.070(2) Uani 1 1 d . . .
C88 C 0.0731(5) 0.0895(4) 0.6102(4) 0.073(2) Uani 1 1 d . . .
H88 H 0.0709 0.1321 0.5933 0.088 Uiso 1 1 calc R . .
C89 C 0.0380(4) 0.0551(3) 0.5906(4) 0.066(2) Uani 1 1 d . . .
H89 H 0.0143 0.0738 0.5589 0.080 Uiso 1 1 calc R . .
C90 C 0.1543(5) 0.0969(4) 0.6707(4) 0.076(3) Uani 1 1 d . . .
C91 C 0.2237(5) 0.0659(4) 0.6811(5) 0.095(3) Uani 1 1 d . A .
H91 H 0.2451 0.0223 0.6760 0.114 Uiso 1 1 calc R . .
C92 C 0.2587(7) 0.1032(5) 0.6993(5) 0.125(5) Uani 1 1 d . . .
H92 H 0.3017 0.0816 0.7107 0.150 Uiso 1 1 calc R A .
C93 C 0.1741(7) 0.1946(4) 0.6871(6) 0.124(5) Uani 1 1 d . . .
H93 H 0.1581 0.2395 0.6859 0.148 Uiso 1 1 calc R A .
C94 C 0.1320(7) 0.1613(4) 0.6736(7) 0.148(6) Uani 1 1 d . A .
H94 H 0.0871 0.1841 0.6664 0.178 Uiso 1 1 calc R . .
C95 C 0.0824(5) -0.5650(3) 0.5807(4) 0.069(2) Uani 1 1 d . . .
H95A H 0.0641 -0.5407 0.6162 0.104 Uiso 1 1 calc R . .
H95B H 0.1179 -0.6040 0.5898 0.104 Uiso 1 1 calc R . .
H95C H 0.0438 -0.5759 0.5715 0.104 Uiso 1 1 calc R . .
C96 C 0.1924(4) -0.4832(3) 0.3949(3) 0.0460(17) Uani 1 1 d . . .
C97 C 0.2685(3) -0.5172(3) 0.3741(3) 0.0416(16) Uani 1 1 d . . .
C98 C 0.3218(4) -0.5159(4) 0.4022(4) 0.069(2) Uani 1 1 d . . .
H98 H 0.3101 -0.4912 0.4353 0.083 Uiso 1 1 calc R . .
C99 C 0.3897(4) -0.5502(4) 0.3816(4) 0.069(2) Uani 1 1 d . . .
H99 H 0.4243 -0.5486 0.4011 0.083 Uiso 1 1 calc R . .
C100 C 0.4104(3) -0.5869(3) 0.3338(3) 0.0461(16) Uani 1 1 d . . .
C101 C 0.3606(4) -0.5877(3) 0.3039(3) 0.061(2) Uani 1 1 d . . .
H101 H 0.3738 -0.6118 0.2701 0.073 Uiso 1 1 calc R . .
C102 C 0.2886(3) -0.5517(3) 0.3244(3) 0.0557(19) Uani 1 1 d . . .
H102 H 0.2545 -0.5517 0.3036 0.067 Uiso 1 1 calc R . .
C103 C 0.4862(3) -0.6252(3) 0.3125(3) 0.0497(18) Uani 1 1 d . . .
C104 C 0.5430(4) -0.6104(4) 0.3242(3) 0.061(2) Uani 1 1 d . . .
H104 H 0.5340 -0.5749 0.3456 0.073 Uiso 1 1 calc R . .
C105 C 0.6137(4) -0.6474(4) 0.3047(3) 0.070(2) Uani 1 1 d . . .
H105 H 0.6510 -0.6388 0.3159 0.084 Uiso 1 1 calc R . .
C106 C 0.5753(4) -0.7104(3) 0.2576(4) 0.063(2) Uani 1 1 d . . .
H106 H 0.5845 -0.7447 0.2344 0.076 Uiso 1 1 calc R . .
C107 C 0.5054(4) -0.6765(3) 0.2783(4) 0.063(2) Uani 1 1 d . . .
H107 H 0.4694 -0.6888 0.2688 0.076 Uiso 1 1 calc R . .
C108 C -0.1807(4) -0.2270(3) 0.8166(3) 0.0513(17) Uani 1 1 d . . .
H10A H -0.1382 -0.2156 0.7916 0.077 Uiso 1 1 calc R . .
H10B H -0.1837 -0.2258 0.8598 0.077 Uiso 1 1 calc R . .
H10C H -0.2222 -0.1968 0.8052 0.077 Uiso 1 1 calc R . .
C109 C -0.2189(3) -0.4193(3) 0.8140(3) 0.0420(16) Uani 1 1 d . . .
C110 C -0.2178(3) -0.4654(3) 0.8692(3) 0.0459(16) Uani 1 1 d . . .
C111 C -0.2834(3) -0.4762(3) 0.9064(3) 0.0453(16) Uani 1 1 d . . .
H111 H -0.3257 -0.4534 0.8944 0.054 Uiso 1 1 calc R . .
C112 C -0.2872(3) -0.5173(3) 0.9575(3) 0.0559(19) Uani 1 1 d . . .
H112 H -0.3316 -0.5234 0.9802 0.067 Uiso 1 1 calc R . .
C113 C -0.2254(3) -0.5518(3) 0.9776(3) 0.0549(19) Uani 1 1 d . . .
C114 C -0.1604(4) -0.5418(4) 0.9424(4) 0.072(3) Uani 1 1 d . . .
H114 H -0.1183 -0.5651 0.9544 0.086 Uiso 1 1 calc R . .
C115 C -0.1571(3) -0.4982(3) 0.8899(3) 0.0526(18) Uani 1 1 d . . .
H115 H -0.1131 -0.4907 0.8680 0.063 Uiso 1 1 calc R . .
C116 C -0.2294(3) -0.5986(3) 1.0334(3) 0.059(2) Uani 1 1 d . . .
C117 C -0.1780(5) -0.6537(4) 1.0372(5) 0.100(3) Uani 1 1 d . . .
H117 H -0.1379 -0.6637 1.0042 0.120 Uiso 1 1 calc R . .
C118 C -0.1856(5) -0.6958(4) 1.0912(4) 0.093(3) Uani 1 1 d . . .
H118 H -0.1483 -0.7329 1.0946 0.111 Uiso 1 1 calc R . .
C119 C -0.2912(4) -0.6361(5) 1.1303(4) 0.089(3) Uani 1 1 d . . .
H119 H -0.3333 -0.6293 1.1617 0.107 Uiso 1 1 calc R . .
C120 C -0.2888(4) -0.5906(5) 1.0808(4) 0.093(3) Uani 1 1 d . . .
H120 H -0.3275 -0.5542 1.0793 0.112 Uiso 1 1 calc R . .
C121 C -0.2840(4) 1.1543(4) 1.1441(5) 0.072(2) Uani 1 1 d . . .
C122 C -0.2901(7) 1.1922(5) 1.0825(5) 0.118(4) Uani 1 1 d . . .
H12A H -0.3302 1.2307 1.0881 0.141 Uiso 1 1 calc R . .
H12B H -0.2465 1.2056 1.0627 0.141 Uiso 1 1 calc R . .
C123 C -0.3014(10) 1.1500(6) 1.0431(7) 0.190(8) Uani 1 1 d . . .
H12C H -0.2741 1.1557 1.0004 0.228 Uiso 1 1 calc R . .
H12D H -0.3518 1.1598 1.0432 0.228 Uiso 1 1 calc R . .
C124 C -0.2749(8) 1.0807(6) 1.0728(6) 0.157(6) Uani 1 1 d . . .
H12E H -0.3087 1.0556 1.0771 0.188 Uiso 1 1 calc R . .
H12F H -0.2283 1.0586 1.0488 0.188 Uiso 1 1 calc R . .
C125 C -0.2548(7) 1.0402(5) 1.1854(6) 0.141(5) Uani 1 1 d . . .
H12G H -0.2040 1.0204 1.1777 0.212 Uiso 1 1 calc R . .
H12H H -0.2792 1.0081 1.1869 0.212 Uiso 1 1 calc R . .
H12I H -0.2710 1.0584 1.2244 0.212 Uiso 1 1 calc R . .
C126 C -0.1673(7) -0.2930(6) 0.9719(5) 0.110(3) Uiso 1 1 d . . .
C127 C -0.0976(7) -0.2849(6) 0.9525(6) 0.147(5) Uiso 1 1 d . . .
H12J H -0.0773 -0.2871 0.9082 0.177 Uiso 1 1 calc R . .
H12K H -0.0649 -0.3143 0.9762 0.177 Uiso 1 1 calc R . .
C128 C -0.1214(11) -0.2196(9) 0.9699(9) 0.227(8) Uiso 1 1 d . . .
H12L H -0.0915 -0.2160 0.9958 0.273 Uiso 1 1 calc R . .
H12M H -0.1132 -0.1902 0.9323 0.273 Uiso 1 1 calc R . .
C129 C -0.1903(7) -0.1996(6) 1.0004(6) 0.145(5) Uiso 1 1 d . . .
H12N H -0.2153 -0.1604 0.9790 0.174 Uiso 1 1 calc R . .
H12O H -0.1944 -0.1920 1.0427 0.174 Uiso 1 1 calc R . .
C130 C -0.2819(4) -0.2605(3) 1.0186(3) 0.0492(17) Uiso 1 1 d . . .
H13A H -0.2866 -0.3037 1.0325 0.074 Uiso 1 1 calc R . .
H13B H -0.3069 -0.2419 0.9861 0.074 Uiso 1 1 calc R . .
H13C H -0.3020 -0.2346 1.0529 0.074 Uiso 1 1 calc R . .
O22 O 0.1689(7) 0.3890(6) 0.6989(6) 0.205(5) Uiso 1 1 d . A 2
N7 N 0.1962(6) 0.3219(6) 0.7331(6) 0.156(4) Uiso 1 1 d . A 2
O20 O 0.2534(4) 0.3191(4) 0.6719(4) 0.124(2) Uiso 1 1 d . A 2

loop_
_atom_site_aniso_label
_atom_site_aniso_U_11
_atom_site_aniso_U_22
_atom_site_aniso_U_33
_atom_site_aniso_U_23
_atom_site_aniso_U_13
_atom_site_aniso_U_12
Cd1 0.1142(6) 0.0756(5) 0.1065(6) -0.0096(4) -0.0566(5) -0.0471(4)
Cd2 0.0363(3) 0.0383(3) 0.0642(4) 0.0051(2) -0.0014(2) -0.0062(2)
O1 0.055(3) 0.040(3) 0.092(4) -0.012(3) -0.013(3) -0.025(2)
O2 0.064(3) 0.043(3) 0.057(3) 0.011(2) -0.038(2) -0.029(2)
O3 0.051(3) 0.035(2) 0.071(3) -0.004(2) -0.034(3) -0.019(2)
O4 0.052(3) 0.058(3) 0.037(2) -0.011(2) -0.002(2) -0.022(2)
O5 0.038(2) 0.050(3) 0.037(2) -0.005(2) 0.000(2) -0.013(2)
O6 0.045(3) 0.047(3) 0.045(3) -0.006(2) -0.006(2) -0.017(2)
O7 0.053(3) 0.035(2) 0.066(3) -0.015(2) -0.020(2) -0.005(2)
O8 0.028(2) 0.054(3) 0.060(3) -0.027(2) -0.007(2) -0.012(2)
O9 0.035(2) 0.049(3) 0.054(3) -0.020(2) -0.011(2) -0.013(2)
O10 0.050(3) 0.062(3) 0.077(3) -0.014(3) -0.011(3) -0.034(3)
O11 0.063(3) 0.043(3) 0.060(3) 0.004(2) -0.034(2) -0.027(2)
O12 0.076(4) 0.047(3) 0.118(5) -0.007(3) -0.061(4) -0.021(3)
O13 0.045(3) 0.052(3) 0.050(3) -0.018(2) -0.007(2) -0.015(2)
O14 0.035(2) 0.044(2) 0.051(3) -0.003(2) -0.005(2) -0.014(2)
O15 0.039(2) 0.038(2) 0.050(3) -0.009(2) -0.004(2) -0.014(2)
O16 0.067(3) 0.042(3) 0.078(4) -0.026(3) -0.020(3) 0.000(3)
O17 0.033(2) 0.070(3) 0.076(3) -0.044(3) -0.009(2) -0.004(2)
O18 0.042(3) 0.057(3) 0.066(3) -0.031(3) 0.003(2) -0.016(2)
O29 0.065(3) 0.066(3) 0.049(3) -0.015(3) -0.003(3) -0.013(3)
N1 0.112(6) 0.081(5) 0.065(5) -0.002(4) -0.032(4) -0.059(5)
N2 0.033(3) 0.060(4) 0.063(4) 0.006(3) -0.007(3) -0.023(3)
N3 0.034(3) 0.058(4) 0.104(5) 0.027(4) -0.003(3) -0.008(3)
N4 0.146(8) 0.058(5) 0.169(8) 0.007(5) -0.108(7) -0.054(5)
N5 0.054(4) 0.054(4) 0.054(4) 0.006(3) 0.004(3) -0.012(3)
N6 0.060(4) 0.058(4) 0.069(4) -0.007(4) 0.004(4) -0.007(3)
N10 0.104(6) 0.072(5) 0.107(6) -0.009(5) -0.035(5) -0.029(4)
C1 0.040(3) 0.020(3) 0.039(3) 0.001(3) -0.017(3) -0.014(3)
C2 0.036(3) 0.029(3) 0.043(4) -0.005(3) -0.004(3) -0.007(3)
C3 0.043(4) 0.021(3) 0.068(5) 0.006(3) -0.021(4) -0.018(3)
C4 0.068(5) 0.021(3) 0.073(5) 0.006(3) -0.037(4) -0.019(3)
C5 0.047(4) 0.031(3) 0.035(3) -0.001(3) -0.006(3) -0.008(3)
C6 0.043(4) 0.024(3) 0.049(4) 0.001(3) -0.024(3) -0.014(3)
C7 0.042(3) 0.031(3) 0.035(3) -0.006(3) -0.010(3) -0.015(3)
C8 0.032(3) 0.038(3) 0.047(4) -0.016(3) -0.004(3) -0.016(3)
C9 0.040(4) 0.042(4) 0.050(4) -0.013(3) -0.008(3) -0.016(3)
C10 0.028(3) 0.056(4) 0.036(4) -0.015(3) 0.000(3) -0.011(3)
C11 0.044(4) 0.037(4) 0.037(4) -0.009(3) -0.001(3) -0.012(3)
C12 0.039(4) 0.032(3) 0.046(4) -0.005(3) -0.007(3) -0.009(3)
C13 0.031(3) 0.037(3) 0.041(4) -0.007(3) 0.000(3) -0.009(3)
C14 0.050(4) 0.030(3) 0.040(4) -0.016(3) 0.006(3) -0.019(3)
C15 0.036(3) 0.035(3) 0.033(3) -0.013(3) -0.004(3) -0.018(3)
C16 0.043(4) 0.040(3) 0.029(3) -0.011(3) -0.008(3) -0.014(3)
C17 0.044(4) 0.035(3) 0.047(4) -0.020(3) -0.021(3) -0.002(3)
C18 0.031(3) 0.050(4) 0.046(4) -0.024(3) -0.002(3) -0.015(3)
C19 0.050(4) 0.038(4) 0.042(4) -0.020(3) -0.007(3) -0.024(3)
C20 0.041(4) 0.025(3) 0.034(3) -0.014(3) -0.007(3) -0.009(3)
C21 0.035(3) 0.030(3) 0.051(4) -0.002(3) -0.004(3) -0.017(3)
C22 0.058(5) 0.083(6) 0.101(7) -0.012(5) -0.003(5) -0.046(5)
C23 0.051(4) 0.024(3) 0.047(4) -0.004(3) -0.007(3) -0.020(3)
C24 0.048(4) 0.046(4) 0.045(4) -0.001(3) -0.028(3) -0.023(3)
C25 0.103(6) 0.058(5) 0.054(5) 0.023(4) -0.037(5) -0.054(5)
C26 0.102(7) 0.087(6) 0.060(5) 0.005(5) -0.039(5) -0.057(5)
C27 0.103(6) 0.051(4) 0.050(4) 0.009(4) -0.030(4) -0.055(4)
C28 0.102(6) 0.052(4) 0.057(5) 0.014(4) -0.040(5) -0.049(4)
C29 0.087(5) 0.037(4) 0.053(4) 0.009(3) -0.040(4) -0.032(4)
C30 0.084(6) 0.084(6) 0.064(5) 0.012(5) -0.044(5) -0.045(5)
C31 0.107(7) 0.067(5) 0.077(6) 0.004(5) -0.037(5) -0.049(5)
C32 0.156(10) 0.108(8) 0.109(8) -0.008(7) -0.051(7) -0.088(8)
C33 0.086(6) 0.072(5) 0.068(5) -0.004(4) -0.033(5) -0.046(5)
C34 0.086(6) 0.047(4) 0.069(5) -0.003(4) -0.042(5) -0.031(4)
C35 0.057(5) 0.082(5) 0.059(5) -0.045(4) 0.010(4) -0.031(4)
C36 0.047(4) 0.036(3) 0.038(4) -0.012(3) -0.007(3) -0.016(3)
C37 0.036(4) 0.045(4) 0.056(4) -0.003(3) -0.008(3) -0.019(3)
C38 0.040(4) 0.059(4) 0.047(4) 0.003(4) 0.002(3) -0.016(3)
C39 0.035(4) 0.075(5) 0.074(5) 0.016(4) -0.011(4) -0.015(4)
C40 0.039(4) 0.060(4) 0.057(4) 0.005(4) -0.008(3) -0.027(3)
C41 0.037(4) 0.064(5) 0.064(5) -0.009(4) -0.005(4) -0.023(4)
C42 0.034(3) 0.052(4) 0.049(4) 0.008(3) -0.016(3) -0.023(3)
C43 0.047(4) 0.060(5) 0.074(5) 0.015(4) -0.020(4) -0.029(4)
C44 0.061(5) 0.083(6) 0.072(5) 0.014(5) -0.018(4) -0.046(4)
C45 0.065(5) 0.074(5) 0.051(4) 0.002(4) -0.018(4) -0.034(4)
C46 0.077(5) 0.074(5) 0.044(4) 0.010(4) -0.021(4) -0.054(4)
C47 0.060(5) 0.082(5) 0.056(5) 0.022(4) -0.026(4) -0.035(4)
C48 0.066(5) 0.052(4) 0.066(5) -0.004(4) -0.036(4) -0.013(4)
C49 0.049(4) 0.022(3) 0.039(4) -0.012(3) -0.002(3) -0.012(3)
C50 0.036(4) 0.039(3) 0.043(4) -0.011(3) -0.005(3) -0.009(3)
C51 0.039(4) 0.078(5) 0.062(5) -0.028(4) -0.011(4) -0.006(4)
C52 0.044(4) 0.088(6) 0.058(5) -0.030(4) -0.008(4) -0.012(4)
C53 0.034(4) 0.050(4) 0.052(4) -0.011(4) -0.002(3) -0.006(3)
C54 0.033(4) 0.056(4) 0.059(4) -0.022(4) -0.001(3) -0.019(3)
C55 0.036(4) 0.042(4) 0.058(4) -0.018(3) -0.010(3) -0.009(3)
C56 0.038(4) 0.048(4) 0.044(4) -0.005(3) -0.005(3) 0.001(3)
C57 0.048(5) 0.064(5) 0.082(6) -0.024(4) -0.015(4) -0.007(4)
C58 0.046(4) 0.048(4) 0.072(5) -0.016(4) -0.021(4) -0.001(3)
C59 0.029(4) 0.036(4) 0.129(7) -0.025(4) 0.011(4) -0.014(3)
C60 0.043(4) 0.052(4) 0.104(6) -0.025(4) -0.010(4) -0.024(4)
C61 0.032(3) 0.025(3) 0.047(4) -0.003(3) -0.019(3) -0.011(3)
C62 0.043(4) 0.036(3) 0.049(4) -0.008(3) -0.005(3) -0.019(3)
C63 0.056(4) 0.036(4) 0.054(4) 0.003(3) -0.019(4) -0.023(3)
C64 0.044(4) 0.041(4) 0.055(4) 0.007(3) -0.019(4) -0.028(3)
C65 0.043(4) 0.035(3) 0.044(4) -0.008(3) -0.002(3) -0.019(3)
C66 0.046(4) 0.032(3) 0.041(4) -0.006(3) -0.017(3) -0.021(3)
C67 0.049(4) 0.037(3) 0.044(4) -0.013(3) -0.008(3) -0.020(3)
C68 0.042(4) 0.036(3) 0.041(4) -0.023(3) -0.006(3) -0.012(3)
C69 0.039(4) 0.052(4) 0.052(4) -0.025(3) 0.003(3) -0.027(3)
C70 0.037(4) 0.051(4) 0.062(5) -0.032(4) -0.001(3) -0.008(3)
C71 0.050(4) 0.040(4) 0.053(4) -0.023(3) -0.007(4) -0.012(3)
C72 0.057(4) 0.040(4) 0.035(3) -0.016(3) -0.005(3) -0.018(3)
C73 0.036(3) 0.031(3) 0.045(4) -0.010(3) -0.013(3) -0.014(3)
C74 0.052(4) 0.031(3) 0.054(4) -0.007(3) 0.004(3) -0.014(3)
C75 0.030(3) 0.045(4) 0.048(4) -0.023(3) 0.000(3) -0.015(3)
C76 0.033(3) 0.032(3) 0.056(4) -0.002(3) -0.005(3) -0.013(3)
C77 0.036(4) 0.038(4) 0.055(4) -0.015(3) -0.006(3) -0.005(3)
C78 0.035(3) 0.042(4) 0.044(4) -0.001(3) -0.005(3) -0.013(3)
C79 0.033(3) 0.036(3) 0.060(4) -0.014(3) -0.007(3) -0.019(3)
C80 0.025(3) 0.032(3) 0.054(4) -0.011(3) -0.006(3) -0.011(3)
C81 0.041(4) 0.037(3) 0.046(4) -0.012(3) -0.008(3) -0.012(3)
C82 0.069(6) 0.130(8) 0.104(7) -0.038(7) 0.013(5) -0.068(6)
C83 0.060(5) 0.035(4) 0.058(4) -0.012(3) -0.012(4) -0.025(3)
C84 0.059(4) 0.045(4) 0.061(4) 0.000(3) -0.037(4) -0.022(3)
C85 0.091(6) 0.054(4) 0.053(4) 0.002(4) -0.022(4) -0.047(4)
C86 0.119(7) 0.069(5) 0.064(5) 0.017(4) -0.059(5) -0.052(5)
C87 0.107(7) 0.053(5) 0.076(5) 0.010(4) -0.054(5) -0.038(5)
C88 0.116(7) 0.054(5) 0.078(6) 0.013(4) -0.057(6) -0.045(5)
C89 0.081(6) 0.056(5) 0.090(6) 0.012(4) -0.059(5) -0.036(4)
C90 0.125(8) 0.058(5) 0.082(6) 0.013(4) -0.056(6) -0.060(5)
C91 0.111(8) 0.066(5) 0.132(9) -0.002(6) -0.066(7) -0.028(5)
C92 0.195(12) 0.077(7) 0.174(11) 0.010(7) -0.151(10) -0.054(7)
C93 0.170(11) 0.057(6) 0.203(12) -0.008(7) -0.124(11) -0.048(7)
C94 0.179(12) 0.061(6) 0.281(17) -0.016(8) -0.188(13) -0.023(7)
C95 0.102(6) 0.044(4) 0.074(6) -0.018(4) -0.050(5) -0.003(4)
C96 0.043(4) 0.032(3) 0.059(4) -0.016(3) 0.004(4) -0.012(3)
C97 0.047(4) 0.036(3) 0.037(4) -0.017(3) 0.008(3) -0.013(3)
C98 0.048(5) 0.076(5) 0.087(6) -0.035(5) -0.017(4) -0.005(4)
C99 0.057(5) 0.081(5) 0.075(5) -0.045(5) -0.014(4) -0.004(4)
C100 0.031(4) 0.047(4) 0.059(4) -0.006(4) -0.009(3) -0.012(3)
C101 0.046(4) 0.066(5) 0.069(5) -0.042(4) 0.014(4) -0.016(4)
C102 0.037(4) 0.058(4) 0.073(5) -0.017(4) -0.004(4) -0.017(3)
C103 0.041(4) 0.039(4) 0.046(4) 0.009(3) 0.006(3) 0.001(3)
C104 0.045(4) 0.065(5) 0.067(5) -0.021(4) -0.009(4) -0.001(4)
C105 0.050(5) 0.106(7) 0.059(5) -0.022(5) -0.007(4) -0.025(5)
C106 0.057(5) 0.040(4) 0.084(6) -0.025(4) 0.019(4) -0.022(4)
C107 0.042(4) 0.050(4) 0.090(6) -0.010(4) -0.002(4) -0.011(4)
C108 0.051(4) 0.059(4) 0.050(4) -0.019(4) -0.007(3) -0.019(4)
C109 0.042(4) 0.040(4) 0.048(4) -0.023(3) 0.000(3) -0.015(3)
C110 0.045(4) 0.035(3) 0.059(4) -0.003(3) -0.007(3) -0.017(3)
C111 0.034(4) 0.044(4) 0.062(4) -0.002(4) -0.017(3) -0.014(3)
C112 0.035(4) 0.053(4) 0.078(5) -0.001(4) -0.005(4) -0.021(3)
C113 0.041(4) 0.046(4) 0.074(5) 0.001(4) -0.007(4) -0.016(3)
C114 0.034(4) 0.082(6) 0.085(6) 0.037(5) -0.013(4) -0.020(4)
C115 0.034(4) 0.054(4) 0.067(5) 0.005(4) -0.008(3) -0.017(3)
C116 0.037(4) 0.056(5) 0.073(5) 0.015(4) -0.003(4) -0.019(4)
C117 0.074(6) 0.088(7) 0.094(7) 0.024(6) 0.012(5) -0.006(5)
C118 0.094(7) 0.076(6) 0.068(6) 0.019(5) 0.001(5) 0.001(5)
C119 0.043(5) 0.115(8) 0.083(6) 0.044(6) -0.006(4) -0.025(5)
C120 0.047(5) 0.147(9) 0.064(5) 0.037(6) -0.013(4) -0.021(5)
C121 0.065(5) 0.054(5) 0.108(8) -0.002(5) -0.032(5) -0.026(4)
C122 0.173(11) 0.093(7) 0.105(8) -0.005(7) -0.068(8) -0.033(8)
C123 0.36(2) 0.095(9) 0.156(12) -0.031(9) -0.137(15) -0.036(12)
C124 0.225(16) 0.142(12) 0.123(10) -0.059(9) -0.079(11) -0.017(11)
C125 0.191(13) 0.083(7) 0.184(13) 0.053(8) -0.106(11) -0.069(8)

loop_
_atom_type_symbol
_atom_type_description
_atom_type_scat_dispersion_real
_atom_type_scat_dispersion_imag
_atom_type_scat_source
C C 0.0033 0.0016 'International Tables Vol C Tables 4.2.6.8 and 6.1.1.4'
H H 0.0000 0.0000 'International Tables Vol C Tables 4.2.6.8 and 6.1.1.4'
Cd Cd -0.8075 1.2024 'International Tables Vol C Tables 4.2.6.8 and 6.1.1.4'
N N 0.0061 0.0033 'International Tables Vol C Tables 4.2.6.8 and 6.1.1.4'
O O 0.0106 0.0060 'International Tables Vol C Tables 4.2.6.8 and 6.1.1.4'

loop_
_geom_angle_atom_site_label_1
_geom_angle_atom_site_label_2
_geom_angle_atom_site_label_3
_geom_angle
_geom_angle_site_symmetry_1
_geom_angle_site_symmetry_3
O21 Cd1 N1 85.0(2) . .
O21 Cd1 O31 177.5(4) . .
N1 Cd1 O31 97.0(4) . .
O21 Cd1 N4 85.3(3) . .
N1 Cd1 N4 170.2(3) . .
O31 Cd1 N4 92.7(4) . .
O21 Cd1 O23 65.65(19) . .
N1 Cd1 O23 88.9(2) . .
O31 Cd1 O23 115.8(4) . .
N4 Cd1 O23 86.2(3) . .
O21 Cd1 O24 115.9(2) . .
N1 Cd1 O24 99.4(2) . .
O31 Cd1 O24 65.3(4) . .
N4 Cd1 O24 84.0(3) . .
O23 Cd1 O24 50.7(2) . .
O21 Cd1 O20 57.6(2) . .
N1 Cd1 O20 84.6(2) . .
O31 Cd1 O20 121.0(4) . .
N4 Cd1 O20 91.0(3) . .
O23 Cd1 O20 123.2(2) . .
O24 Cd1 O20 172.2(3) . .
O21 Cd1 O33 131.6(4) . .
N1 Cd1 O33 86.7(4) . .
O31 Cd1 O33 47.3(5) . .
N4 Cd1 O33 100.5(4) . .
O23 Cd1 O33 161.6(4) . .
O24 Cd1 O33 112.5(4) . .
O20 Cd1 O33 74.1(4) . .
O29 Cd2 N6 89.5(2) . 1_476
O29 Cd2 N5 93.23(19) . 1_575
N6 Cd2 N5 91.5(2) 1_476 1_575
O29 Cd2 N3 91.3(2) . .
N6 Cd2 N3 175.1(2) 1_476 .
N5 Cd2 N3 93.3(2) 1_575 .
O29 Cd2 N2 85.26(19) . 1_456
N6 Cd2 N2 86.9(2) 1_476 1_456
N5 Cd2 N2 177.8(2) 1_575 1_456
N3 Cd2 N2 88.26(19) . 1_456
O29 Cd2 O26 171.12(18) . .
N6 Cd2 O26 89.8(2) 1_476 .
N5 Cd2 O26 95.6(2) 1_575 .
N3 Cd2 O26 88.6(2) . .
N2 Cd2 O26 85.9(2) 1_456 .
C3 O1 C22 114.8(5) . .
C23 O2 C4 114.2(4) . .
C10 O4 C35 116.6(5) . .
C36 O5 C11 116.3(5) . .
C17 O7 C48 118.0(5) . .
C49 O8 C18 116.0(4) . .
C64 O10 C82 116.9(5) . .
C83 O11 C63 115.1(5) . .
C78 O13 C108 115.1(5) . .
C109 O14 C77 116.6(5) . .
C95 O16 C71 116.3(6) . .
C96 O17 C70 115.0(5) . .
N7 O21 Cd1 99.2(7) . .
N8 O23 Cd1 97.5(6) . .
N8 O24 Cd1 93.1(6) . .
N9 O26 Cd2 117.1(9) . .
C121 O29 Cd2 141.1(5) . .
N12 O31 Cd1 104.8(15) . .
N12 O33 Cd1 89.9(14) . .
C32 N1 C33 116.4(7) . .
C32 N1 Cd1 119.3(6) . .
C33 N1 Cd1 123.9(5) . .
C45 N2 C46 118.4(6) . .
C45 N2 Cd2 123.4(5) . 1_654
C46 N2 Cd2 118.1(4) . 1_654
C59 N3 C58 119.2(6) . .
C59 N3 Cd2 121.5(5) . .
C58 N3 Cd2 119.3(5) . .
C92 N4 C93 117.0(7) . .
C92 N4 Cd1 120.0(6) . .
C93 N4 Cd1 123.0(6) . .
C119 N5 C118 114.7(7) . .
C119 N5 Cd2 121.7(5) . 1_535
C118 N5 Cd2 123.5(5) . 1_535
C106 N6 C105 118.1(6) . .
C106 N6 Cd2 125.2(5) . 1_634
C105 N6 Cd2 116.7(5) . 1_634
O23 N8 O24 116.7(10) . .
O23 N8 O25 122.7(10) . .
O24 N8 O25 120.5(9) . .
O26 N9 O28 127.0(16) . .
O26 N9 O27 125.6(16) . .
O28 N9 O27 101.2(14) . .
C121 N10 C124 117.0(8) . .
C121 N10 C125 119.1(8) . .
C124 N10 C125 123.9(9) . .
C130 N11 C126 142.6(14) . .
C130 N11 C129 122.0(12) . .
C126 N11 C129 95.0(11) . .
O31 N12 O33 117(2) . .
O31 N12 O32 127(2) . .
O33 N12 O32 114.3(19) . .
C2 C1 C6 120.3(5) . .
C2 C1 C21 116.8(5) . .
C6 C1 C21 122.9(5) . .
C3 C2 C1 121.6(6) . .
C3 C2 H2 119.2 . .
C1 C2 H2 119.2 . .
C2 C3 O1 126.9(6) . .
C2 C3 C4 118.8(5) . .
O1 C3 C4 114.3(5) . .
C5 C4 C3 120.2(6) . .
C5 C4 O2 120.6(7) . .
C3 C4 O2 119.1(6) . .
C6 C5 C4 121.2(6) . .
C6 C5 H5 119.4 . .
C4 C5 H5 119.4 . .
C5 C6 C1 117.9(5) . .
C5 C6 C7 119.0(6) . .
C1 C6 C7 123.1(5) . .
C8 C7 C6 115.7(5) . .
C8 C7 H7A 108.4 . .
C6 C7 H7A 108.4 . .
C8 C7 H7B 108.4 . .
C6 C7 H7B 108.4 . .
H7A C7 H7B 107.4 . .
C13 C8 C9 118.8(5) . .
C13 C8 C7 122.8(5) . .
C9 C8 C7 118.4(5) . .
C10 C9 C8 121.4(5) . .
C10 C9 H9 119.3 . .
C8 C9 H9 119.3 . .
C11 C10 O4 115.7(5) . .
C11 C10 C9 119.9(5) . .
O4 C10 C9 124.3(5) . .
C10 C11 O5 120.7(5) . .
C10 C11 C12 120.5(6) . .
O5 C11 C12 118.8(5) . .
C11 C12 C13 120.6(5) . .
C11 C12 H12 119.7 . .
C13 C12 H12 119.7 . .
C8 C13 C12 118.7(5) . .
C8 C13 C14 123.5(5) . .
C12 C13 C14 117.7(5) . .
C15 C14 C13 111.9(5) . .
C15 C14 H14A 109.2 . .
C13 C14 H14A 109.2 . .
C15 C14 H14B 109.2 . .
C13 C14 H14B 109.2 . .
H14A C14 H14B 107.9 . .
C20 C15 C16 118.6(5) . .
C20 C15 C14 124.1(5) . .
C16 C15 C14 117.3(5) . .
C17 C16 C15 120.3(5) . .
C17 C16 H16 119.9 . .
C15 C16 H16 119.9 . .
C18 C17 O7 117.3(6) . .
C18 C17 C16 119.1(5) . .
O7 C17 C16 123.5(6) . .
C17 C18 C19 121.8(6) . .
C17 C18 O8 118.2(5) . .
C19 C18 O8 120.0(5) . .
C18 C19 C20 120.9(6) . .
C18 C19 H19 119.5 . .
C20 C19 H19 119.5 . .
C19 C20 C15 119.3(5) . .
C19 C20 C21 117.9(5) . .
C15 C20 C21 122.8(5) . .
C1 C21 C20 111.8(5) . .
C1 C21 H21A 109.3 . .
C20 C21 H21A 109.3 . .
C1 C21 H21B 109.3 . .
C20 C21 H21B 109.3 . .
H21A C21 H21B 107.9 . .
O1 C22 H22A 109.5 . .
O1 C22 H22B 109.5 . .
H22A C22 H22B 109.5 . .
O1 C22 H22C 109.5 . .
H22A C22 H22C 109.5 . .
H22B C22 H22C 109.5 . .
O3 C23 O2 123.3(5) . .
O3 C23 C24 125.7(5) . .
O2 C23 C24 111.0(5) . .
C25 C24 C29 117.5(6) . .
C25 C24 C23 124.2(6) . .
C29 C24 C23 118.2(5) . .
C24 C25 C26 121.8(6) . .
C24 C25 H25 119.1 . .
C26 C25 H25 119.1 . .
C27 C26 C25 120.1(6) . .
C27 C26 H26 119.9 . .
C25 C26 H26 119.9 . .
C26 C27 C28 118.0(6) . .
C26 C27 C30 122.7(6) . .
C28 C27 C30 119.3(6) . .
C29 C28 C27 120.0(6) . .
C29 C28 H28 120.0 . .
C27 C28 H28 120.0 . .
C28 C29 C24 122.5(6) . .
C28 C29 H29 118.8 . .
C24 C29 H29 118.8 . .
C34 C30 C31 117.2(7) . .
C34 C30 C27 122.6(7) . .
C31 C30 C27 120.2(7) . .
C32 C31 C30 117.8(8) . .
C32 C31 H31 121.1 . .
C30 C31 H31 121.1 . .
N1 C32 C31 124.1(9) . .
N1 C32 H32 117.9 . .
C31 C32 H32 117.9 . .
N1 C33 C34 124.2(7) . .
N1 C33 H33 117.9 . .
C34 C33 H33 117.9 . .
C30 C34 C33 120.0(7) . .
C30 C34 H34 120.0 . .
C33 C34 H34 120.0 . .
O4 C35 H35A 109.5 . .
O4 C35 H35B 109.5 . .
H35A C35 H35B 109.5 . .
O4 C35 H35C 109.5 . .
H35A C35 H35C 109.5 . .
H35B C35 H35C 109.5 . .
O6 C36 O5 122.7(5) . .
O6 C36 C37 124.3(6) . .
O5 C36 C37 113.0(5) . .
C42 C37 C38 119.2(6) . .
C42 C37 C36 118.2(6) . .
C38 C37 C36 122.6(6) . .
C39 C38 C37 121.0(6) . .
C39 C38 H38 119.5 . .
C37 C38 H38 119.5 . .
C38 C39 C40 120.3(6) . .
C38 C39 H39 119.9 . .
C40 C39 H39 119.9 . .
C39 C40 C41 118.3(6) . .
C39 C40 C43 120.6(6) . .
C41 C40 C43 121.0(6) . .
C42 C41 C40 120.5(6) . .
C42 C41 H41 119.8 . .
C40 C41 H41 119.8 . .
C37 C42 C41 120.7(6) . .
C37 C42 H42 119.7 . .
C41 C42 H42 119.7 . .
C47 C43 C44 114.8(6) . .
C47 C43 C40 120.6(6) . .
C44 C43 C40 124.6(6) . .
C43 C44 C45 121.1(6) . .
C43 C44 H44 119.4 . .
C45 C44 H44 119.4 . .
N2 C45 C44 121.9(7) . .
N2 C45 H45 119.1 . .
C44 C45 H45 119.1 . .
N2 C46 C47 124.4(6) . .
N2 C46 H46 117.8 . .
C47 C46 H46 117.8 . .
C43 C47 C46 119.3(6) . .
C43 C47 H47 120.3 . .
C46 C47 H47 120.3 . .
O7 C48 H48A 109.5 . .
O7 C48 H48B 109.5 . .
H48A C48 H48B 109.5 . .
O7 C48 H48C 109.5 . .
H48A C48 H48C 109.5 . .
H48B C48 H48C 109.5 . .
O9 C49 O8 122.4(5) . .
O9 C49 C50 127.1(5) . .
O8 C49 C50 110.5(5) . .
C55 C50 C51 119.7(6) . .
C55 C50 C49 119.0(6) . .
C51 C50 C49 121.2(5) . .
C52 C51 C50 119.0(6) . .
C52 C51 H51 120.5 . .
C50 C51 H51 120.5 . .
C51 C52 C53 121.3(7) . .
C51 C52 H52 119.3 . .
C53 C52 H52 119.3 . .
C54 C53 C52 119.6(6) . .
C54 C53 C56 121.6(6) . .
C52 C53 C56 118.8(6) . .
C53 C54 C55 118.8(6) . .
C53 C54 H54 120.6 . .
C55 C54 H54 120.6 . .
C50 C55 C54 121.3(6) . .
C50 C55 H55 119.3 . .
C54 C55 H55 119.3 . .
C57 C56 C60 117.2(6) . .
C57 C56 C53 124.1(6) . .
C60 C56 C53 118.6(6) . .
C56 C57 C58 122.3(7) . .
C56 C57 H57 118.8 . .
C58 C57 H57 118.8 . .
N3 C58 C57 119.8(7) . .
N3 C58 H58 120.1 . .
C57 C58 H58 120.1 . .
N3 C59 C60 123.4(6) . .
N3 C59 H59 118.3 . .
C60 C59 H59 118.3 . .
C56 C60 C59 118.0(6) . .
C56 C60 H60 121.0 . .
C59 C60 H60 121.0 . .
C66 C61 C62 118.6(5) . .
C66 C61 C81 123.7(5) . .
C62 C61 C81 117.7(5) . .
C61 C62 C63 119.4(6) . .
C61 C62 H62 120.3 . .
C63 C62 H62 120.3 . .
C64 C63 C62 122.1(6) . .
C64 C63 O11 117.7(5) . .
C62 C63 O11 120.2(6) . .
C65 C64 O10 126.1(6) . .
C65 C64 C63 117.7(6) . .
O10 C64 C63 116.0(5) . .
C64 C65 C66 122.0(6) . .
C64 C65 H65 119.0 . .
C66 C65 H65 119.0 . .
C61 C66 C65 120.2(5) . .
C61 C66 C67 124.1(5) . .
C65 C66 C67 115.7(5) . .
C68 C67 C66 110.1(5) . .
C68 C67 H67A 109.6 . .
C66 C67 H67A 109.6 . .
C68 C67 H67B 109.6 . .
C66 C67 H67B 109.6 . .
H67A C67 H67B 108.1 . .
C69 C68 C73 120.4(5) . .
C69 C68 C67 116.7(5) . .
C73 C68 C67 123.0(5) . .
C68 C69 C70 119.8(6) . .
C68 C69 H69 120.1 . .
C70 C69 H69 120.1 . .
C71 C70 C69 121.5(6) . .
C71 C70 O17 118.4(6) . .
C69 C70 O17 120.2(6) . .
C70 C71 C72 118.7(6) . .
C70 C71 O16 115.9(6) . .
C72 C71 O16 125.4(6) . .
C71 C72 C73 122.2(6) . .
C71 C72 H72 118.9 . .
C73 C72 H72 118.9 . .
C72 C73 C68 117.4(5) . .
C72 C73 C74 118.0(5) . .
C68 C73 C74 124.6(5) . .
C73 C74 C75 112.5(5) . .
C73 C74 H74A 109.1 . .
C75 C74 H74A 109.1 . .
C73 C74 H74B 109.1 . .
C75 C74 H74B 109.1 . .
H74A C74 H74B 107.8 . .
C80 C75 C76 117.9(5) . .
C80 C75 C74 124.3(6) . .
C76 C75 C74 117.8(5) . .
C77 C76 C75 120.9(6) . .
C77 C76 H76 119.5 . .
C75 C76 H76 119.5 . .
C76 C77 C78 122.0(6) . .
C76 C77 O14 119.5(5) . .
C78 C77 O14 118.5(6) . .
O13 C78 C77 116.5(5) . .
O13 C78 C79 124.9(5) . .
C77 C78 C79 118.5(6) . .
C78 C79 C80 120.4(5) . .
C78 C79 H79 119.8 . .
C80 C79 H79 119.8 . .
C75 C80 C79 120.3(5) . .
C75 C80 C81 122.6(5) . .
C79 C80 C81 117.0(5) . .
C80 C81 C61 112.3(5) . .
C80 C81 H81A 109.1 . .
C61 C81 H81A 109.1 . .
C80 C81 H81B 109.1 . .
C61 C81 H81B 109.1 . .
H81A C81 H81B 107.9 . .
O10 C82 H82A 109.5 . .
O10 C82 H82B 109.5 . .
H82A C82 H82B 109.5 . .
O10 C82 H82C 109.5 . .
H82A C82 H82C 109.5 . .
H82B C82 H82C 109.5 . .
O12 C83 O11 124.2(6) . .
O12 C83 C84 125.9(6) . .
O11 C83 C84 109.7(6) . .
C85 C84 C89 119.5(6) . .
C85 C84 C83 122.7(6) . .
C89 C84 C83 117.8(6) . .
C84 C85 C86 120.1(6) . .
C84 C85 H85 119.9 . .
C86 C85 H85 119.9 . .
C87 C86 C85 119.6(6) . .
C87 C86 H86 120.2 . .
C85 C86 H86 120.2 . .
C88 C87 C86 119.2(7) . .
C88 C87 C90 119.9(6) . .
C86 C87 C90 120.8(6) . .
C89 C88 C87 120.7(7) . .
C89 C88 H88 119.6 . .
C87 C88 H88 119.6 . .
C88 C89 C84 120.8(6) . .
C88 C89 H89 119.6 . .
C84 C89 H89 119.6 . .
C94 C90 C91 115.7(7) . .
C94 C90 C87 122.3(8) . .
C91 C90 C87 121.9(7) . .
C92 C91 C90 117.6(8) . .
C92 C91 H91 121.2 . .
C90 C91 H91 121.2 . .
N4 C92 C91 125.6(9) . .
N4 C92 H92 117.2 . .
C91 C92 H92 117.2 . .
N4 C93 C94 122.0(8) . .
N4 C93 H93 119.0 . .
C94 C93 H93 119.0 . .
C90 C94 C93 121.6(9) . .
C90 C94 H94 119.2 . .
C93 C94 H94 119.2 . .
O16 C95 H95A 109.5 . .
O16 C95 H95B 109.5 . .
H95A C95 H95B 109.5 . .
O16 C95 H95C 109.5 . .
H95A C95 H95C 109.5 . .
H95B C95 H95C 109.5 . .
O18 C96 O17 122.2(6) . .
O18 C96 C97 125.8(6) . .
O17 C96 C97 111.9(6) . .
C102 C97 C98 117.9(6) . .
C102 C97 C96 118.2(6) . .
C98 C97 C96 123.9(6) . .
C99 C98 C97 119.9(7) . .
C99 C98 H98 120.0 . .
C97 C98 H98 120.0 . .
C98 C99 C100 123.2(7) . .
C98 C99 H99 118.4 . .
C100 C99 H99 118.4 . .
C99 C100 C101 118.7(6) . .
C99 C100 C103 121.9(6) . .
C101 C100 C103 119.4(6) . .
C100 C101 C102 119.4(6) . .
C100 C101 H101 120.3 . .
C102 C101 H101 120.3 . .
C97 C102 C101 120.8(7) . .
C97 C102 H102 119.6 . .
C101 C102 H102 119.6 . .
C107 C103 C104 114.6(6) . .
C107 C103 C100 123.0(7) . .
C104 C103 C100 122.4(6) . .
C103 C104 C105 121.7(7) . .
C103 C104 H104 119.1 . .
C105 C104 H104 119.1 . .
C104 C105 N6 119.0(7) . .
C104 C105 H105 120.5 . .
N6 C105 H105 120.5 . .
N6 C106 C107 123.8(7) . .
N6 C106 H106 118.1 . .
C107 C106 H106 118.1 . .
C103 C107 C106 122.6(7) . .
C103 C107 H107 118.7 . .
C106 C107 H107 118.7 . .
O13 C108 H10A 109.5 . .
O13 C108 H10B 109.5 . .
H10A C108 H10B 109.5 . .
O13 C108 H10C 109.5 . .
H10A C108 H10C 109.5 . .
H10B C108 H10C 109.5 . .
O15 C109 O14 122.0(6) . .
O15 C109 C110 125.8(6) . .
O14 C109 C110 112.2(6) . .
C115 C110 C111 116.7(6) . .
C115 C110 C109 124.3(6) . .
C111 C110 C109 119.0(6) . .
C112 C111 C110 122.8(6) . .
C112 C111 H111 118.6 . .
C110 C111 H111 118.6 . .
C111 C112 C113 120.5(6) . .
C111 C112 H112 119.7 . .
C113 C112 H112 119.7 . .
C114 C113 C112 118.0(6) . .
C114 C113 C116 121.5(6) . .
C112 C113 C116 120.5(6) . .
C115 C114 C113 121.2(6) . .
C115 C114 H114 119.4 . .
C113 C114 H114 119.4 . .
C110 C115 C114 120.8(6) . .
C110 C115 H115 119.6 . .
C114 C115 H115 119.6 . .
C117 C116 C120 116.9(7) . .
C117 C116 C113 121.7(7) . .
C120 C116 C113 121.1(7) . .
C116 C117 C118 118.5(8) . .
C116 C117 H117 120.8 . .
C118 C117 H117 120.8 . .
N5 C118 C117 123.8(8) . .
N5 C118 H118 118.1 . .
C117 C118 H118 118.1 . .
N5 C119 C120 126.7(8) . .
N5 C119 H119 116.6 . .
C120 C119 H119 116.6 . .
C119 C120 C116 119.1(8) . .
C119 C120 H120 120.5 . .
C116 C120 H120 120.5 . .
O29 C121 N10 125.8(8) . .
O29 C121 C122 129.4(7) . .
N10 C121 C122 104.8(8) . .
C123 C122 C121 108.0(9) . .
C123 C122 H12A 110.1 . .
C121 C122 H12A 110.1 . .
C123 C122 H12B 110.1 . .
C121 C122 H12B 110.1 . .
H12A C122 H12B 108.4 . .
C122 C123 C124 104.9(10) . .
C122 C123 H12C 110.8 . .
C124 C123 H12C 110.8 . .
C122 C123 H12D 110.8 . .
C124 C123 H12D 110.8 . .
H12C C123 H12D 108.8 . .
N10 C124 C123 101.6(9) . .
N10 C124 H12E 111.5 . .
C123 C124 H12E 111.5 . .
N10 C124 H12F 111.5 . .
C123 C124 H12F 111.5 . .
H12E C124 H12F 109.3 . .
N10 C125 H12G 109.5 . .
N10 C125 H12H 109.5 . .
H12G C125 H12H 109.5 . .
N10 C125 H12I 109.5 . .
H12G C125 H12I 109.5 . .
H12H C125 H12I 109.5 . .
N11 C126 C127 133.1(14) . .
N11 C126 O30 117.4(12) . .
C127 C126 O30 109.3(12) . .
C126 C127 C128 92.8(13) . .
C126 C127 H12J 113.1 . .
C128 C127 H12J 113.1 . .
C126 C127 H12K 113.1 . .
C128 C127 H12K 113.1 . .
H12J C127 H12K 110.5 . .
C129 C128 C127 116.2(16) . .
C129 C128 H12L 108.2 . .
C127 C128 H12L 108.2 . .
C129 C128 H12M 108.2 . .
C127 C128 H12M 108.2 . .
H12L C128 H12M 107.4 . .
C128 C129 N11 102.3(13) . .
C128 C129 H12N 111.3 . .
N11 C129 H12N 111.3 . .
C128 C129 H12O 111.3 . .
N11 C129 H12O 111.3 . .
H12N C129 H12O 109.2 . .
N11 C130 H13A 109.5 . .
N11 C130 H13B 109.5 . .
H13A C130 H13B 109.5 . .
N11 C130 H13C 109.5 . .
H13A C130 H13C 109.5 . .
H13B C130 H13C 109.5 . .
O21 N7 O20 124.8(11) . .
O21 N7 O22 156.2(13) . .
O20 N7 O22 78.6(8) . .
N7 O20 Cd1 78.4(6) . .

loop_
_geom_bond_atom_site_label_1
_geom_bond_atom_site_label_2
_geom_bond_distance
_geom_bond_site_symmetry_2
Cd1 O21 2.301(5) .
Cd1 N1 2.335(6) .
Cd1 O31 2.350(15) .
Cd1 N4 2.368(6) .
Cd1 O23 2.465(6) .
Cd1 O24 2.513(7) .
Cd1 O20 2.523(8) .
Cd1 O33 2.619(14) .
Cd2 O29 2.330(5) .
Cd2 N6 2.388(6) 1_476
Cd2 N5 2.388(6) 1_575
Cd2 N3 2.393(6) .
Cd2 N2 2.395(5) 1_456
Cd2 O26 2.395(6) .
O1 C3 1.400(7) .
O1 C22 1.452(9) .
O2 C23 1.378(7) .
O2 C4 1.437(7) .
O3 C23 1.208(7) .
O4 C10 1.406(7) .
O4 C35 1.453(8) .
O5 C36 1.371(7) .
O5 C11 1.412(7) .
O6 C36 1.235(7) .
O7 C17 1.405(7) .
O7 C48 1.418(8) .
O8 C49 1.398(7) .
O8 C18 1.448(7) .
O9 C49 1.204(7) .
O10 C64 1.402(7) .
O10 C82 1.417(10) .
O11 C83 1.377(8) .
O11 C63 1.452(7) .
O12 C83 1.220(8) .
O13 C78 1.393(8) .
O13 C108 1.459(7) .
O14 C109 1.376(7) .
O14 C77 1.414(7) .
O15 C109 1.236(7) .
O16 C95 1.407(9) .
O16 C71 1.427(8) .
O17 C96 1.380(8) .
O17 C70 1.455(7) .
O18 C96 1.228(8) .
O21 N7 1.063(12) .
O23 N8 1.213(10) .
O24 N8 1.290(10) .
O25 N8 1.306(10) .
O26 N9 1.060(14) .
O27 N9 1.411(18) .
O28 N9 1.408(16) .
O29 C121 1.300(10) .
O30 C126 1.583(16) .
O31 N12 1.164(18) .
O32 N12 1.365(18) .
O33 N12 1.194(18) .
N1 C32 1.331(11) .
N1 C33 1.334(10) .
N2 C45 1.308(8) .
N2 C46 1.324(8) .
N2 Cd2 2.394(5) 1_654
N3 C59 1.303(9) .
N3 C58 1.369(9) .
N4 C92 1.298(11) .
N4 C93 1.363(12) .
N5 C119 1.270(10) .
N5 C118 1.350(10) .
N5 Cd2 2.388(6) 1_535
N6 C106 1.278(9) .
N6 C105 1.438(10) .
N6 Cd2 2.388(6) 1_634
N10 C121 1.363(10) .
N10 C124 1.506(13) .
N10 C125 1.528(12) .
N11 C130 1.181(13) .
N11 C126 1.191(14) .
N11 C129 1.706(16) .
C1 C2 1.425(8) .
C1 C6 1.427(8) .
C1 C21 1.557(8) .
C2 C3 1.379(8) .
C2 H2 0.9500 .
C3 C4 1.433(10) .
C4 C5 1.417(9) .
C5 C6 1.414(8) .
C5 H5 0.9500 .
C6 C7 1.532(8) .
C7 C8 1.518(8) .
C7 H7A 0.9900 .
C7 H7B 0.9900 .
C8 C13 1.429(8) .
C8 C9 1.435(8) .
C9 C10 1.407(8) .
C9 H9 0.9500 .
C10 C11 1.392(8) .
C11 C12 1.417(9) .
C12 C13 1.440(8) .
C12 H12 0.9500 .
C13 C14 1.566(8) .
C14 C15 1.552(8) .
C14 H14A 0.9900 .
C14 H14B 0.9900 .
C15 C20 1.419(8) .
C15 C16 1.443(8) .
C16 C17 1.415(8) .
C16 H16 0.9500 .
C17 C18 1.372(8) .
C18 C19 1.393(9) .
C19 C20 1.399(8) .
C19 H19 0.9500 .
C20 C21 1.575(8) .
C21 H21A 0.9900 .
C21 H21B 0.9900 .
C22 H22A 0.9800 .
C22 H22B 0.9800 .
C22 H22C 0.9800 .
C23 C24 1.525(8) .
C24 C25 1.354(9) .
C24 C29 1.419(8) .
C25 C26 1.432(10) .
C25 H25 0.9500 .
C26 C27 1.394(9) .
C26 H26 0.9500 .
C27 C28 1.426(9) .
C27 C30 1.546(10) .
C28 C29 1.373(9) .
C28 H28 0.9500 .
C29 H29 0.9500 .
C30 C34 1.368(10) .
C30 C31 1.424(11) .
C31 C32 1.409(11) .
C31 H31 0.9500 .
C32 H32 0.9500 .
C33 C34 1.391(9) .
C33 H33 0.9500 .
C34 H34 0.9500 .
C35 H35A 0.9800 .
C35 H35B 0.9800 .
C35 H35C 0.9800 .
C36 C37 1.501(9) .
C37 C42 1.395(8) .
C37 C38 1.407(9) .
C38 C39 1.401(9) .
C38 H38 0.9500 .
C39 C40 1.421(9) .
C39 H39 0.9500 .
C40 C41 1.422(9) .
C40 C43 1.516(9) .
C41 C42 1.409(9) .
C41 H41 0.9500 .
C42 H42 0.9500 .
C43 C47 1.404(9) .
C43 C44 1.421(10) .
C44 C45 1.423(10) .
C44 H44 0.9500 .
C45 H45 0.9500 .
C46 C47 1.412(9) .
C46 H46 0.9500 .
C47 H47 0.9500 .
C48 H48A 0.9800 .
C48 H48B 0.9800 .
C48 H48C 0.9800 .
C49 C50 1.501(9) .
C50 C55 1.380(9) .
C50 C51 1.449(9) .
C51 C52 1.392(9) .
C51 H51 0.9500 .
C52 C53 1.429(10) .
C52 H52 0.9500 .
C53 C54 1.406(9) .
C53 C56 1.513(9) .
C54 C55 1.445(8) .
C54 H54 0.9500 .
C55 H55 0.9500 .
C56 C57 1.385(9) .
C56 C60 1.387(9) .
C57 C58 1.414(10) .
C57 H57 0.9500 .
C58 H58 0.9500 .
C59 C60 1.460(9) .
C59 H59 0.9500 .
C60 H60 0.9500 .
C61 C66 1.402(8) .
C61 C62 1.408(8) .
C61 C81 1.567(8) .
C62 C63 1.414(9) .
C62 H62 0.9500 .
C63 C64 1.404(9) .
C64 C65 1.366(8) .
C65 C66 1.421(8) .
C65 H65 0.9500 .
C66 C67 1.594(8) .
C67 C68 1.559(8) .
C67 H67A 0.9900 .
C67 H67B 0.9900 .
C68 C69 1.398(8) .
C68 C73 1.420(8) .
C69 C70 1.410(9) .
C69 H69 0.9500 .
C70 C71 1.368(9) .
C71 C72 1.405(9) .
C72 C73 1.417(8) .
C72 H72 0.9500 .
C73 C74 1.527(8) .
C74 C75 1.564(9) .
C74 H74A 0.9900 .
C74 H74B 0.9900 .
C75 C80 1.419(8) .
C75 C76 1.442(8) .
C76 C77 1.374(9) .
C76 H76 0.9500 .
C77 C78 1.412(9) .
C78 C79 1.415(8) .
C79 C80 1.432(9) .
C79 H79 0.9500 .
C80 C81 1.527(8) .
C81 H81A 0.9900 .
C81 H81B 0.9900 .
C82 H82A 0.9800 .
C82 H82B 0.9800 .
C82 H82C 0.9800 .
C83 C84 1.523(9) .
C84 C85 1.401(9) .
C84 C89 1.405(9) .
C85 C86 1.428(9) .
C85 H85 0.9500 .
C86 C87 1.415(10) .
C86 H86 0.9500 .
C87 C88 1.406(10) .
C87 C90 1.485(10) .
C88 C89 1.391(9) .
C88 H88 0.9500 .
C89 H89 0.9500 .
C90 C94 1.372(12) .
C90 C91 1.447(12) .
C91 C92 1.424(12) .
C91 H91 0.9500 .
C92 H92 0.9500 .
C93 C94 1.418(12) .
C93 H93 0.9500 .
C94 H94 0.9500 .
C95 H95A 0.9800 .
C95 H95B 0.9800 .
C95 H95C 0.9800 .
C96 C97 1.497(9) .
C97 C102 1.388(9) .
C97 C98 1.423(10) .
C98 C99 1.367(10) .
C98 H98 0.9500 .
C99 C100 1.380(10) .
C99 H99 0.9500 .
C100 C101 1.384(9) .
C100 C103 1.522(9) .
C101 C102 1.443(9) .
C101 H101 0.9500 .
C102 H102 0.9500 .
C103 C107 1.395(10) .
C103 C104 1.405(10) .
C104 C105 1.425(10) .
C104 H104 0.9500 .
C105 H105 0.9500 .
C106 C107 1.397(10) .
C106 H106 0.9500 .
C107 H107 0.9500 .
C108 H10A 0.9800 .
C108 H10B 0.9800 .
C108 H10C 0.9800 .
C109 C110 1.477(9) .
C110 C115 1.401(9) .
C110 C111 1.443(9) .
C111 C112 1.348(9) .
C111 H111 0.9500 .
C112 C113 1.421(9) .
C112 H112 0.9500 .
C113 C114 1.413(9) .
C113 C116 1.494(9) .
C114 C115 1.402(9) .
C114 H114 0.9500 .
C115 H115 0.9500 .
C116 C117 1.361(11) .
C116 C120 1.380(10) .
C117 C118 1.413(11) .
C117 H117 0.9500 .
C118 H118 0.9500 .
C119 C120 1.378(11) .
C119 H119 0.9500 .
C120 H120 0.9500 .
C121 C122 1.523(12) .
C122 C123 1.519(14) .
C122 H12A 0.9900 .
C122 H12B 0.9900 .
C123 C124 1.565(16) .
C123 H12C 0.9900 .
C123 H12D 0.9900 .
C124 H12E 0.9900 .
C124 H12F 0.9900 .
C125 H12G 0.9800 .
C125 H12H 0.9800 .
C125 H12I 0.9800 .
C126 C127 1.434(15) .
C127 C128 1.48(2) .
C127 H12J 0.9900 .
C127 H12K 0.9900 .
C128 C129 1.37(2) .
C128 H12L 0.9900 .
C128 H12M 0.9900 .
C129 H12N 0.9900 .
C129 H12O 0.9900 .
C130 H13A 0.9800 .
C130 H13B 0.9800 .
C130 H13C 0.9800 .
O22 N7 1.571(15) .
N7 O20 1.557(13) .

loop_
_platon_squeeze_void_nr
_platon_squeeze_void_average_x
_platon_squeeze_void_average_y
_platon_squeeze_void_average_z
_platon_squeeze_void_volume
_platon_squeeze_void_count_electrons
_platon_squeeze_void_content
1 -0.014 -0.001 -0.007 4361 908 ' '
